data_7037758
loop_
_publ_author_name
'Li, Jia-Jia'
'Fan, Ting-Ting'
'Qu, Xiang-Long'
'Han, Hong-Liang'
'Li, Xia'

_publ_section_title
;
 Temperature-induced 1D lanthanide polymeric frameworks based on Lnn (n =
 2, 2, 4, 6) cores: synthesis, crystal structures and luminescence
 properties.
;
_journal_issue 7
_journal_name_full 'Dalton transactions (Cambridge, England : 2003)'
_journal_page_first 2924
_journal_page_last 2935
_journal_paper_doi 10.1039/c5dt04262c
_journal_volume 45
_journal_year 2016
_chemical_formula_sum 'C27 H11 F8 La N2 O7'
_chemical_formula_weight 766.29
_space_group_crystal_system triclinic
_space_group_IT_number 2
_space_group_name_Hall '-P 1'
_space_group_name_H-M_alt 'P -1'
_symmetry_space_group_name_Hall '-P 1'
_symmetry_space_group_name_H-M 'P -1'
_atom_sites_solution_hydrogens mixed
_audit_creation_method SHELXL-2014/7
_audit_update_record
;
2015-12-21 deposited with the CCDC.
2015-12-22 downloaded from the CCDC.
;
_cell_angle_alpha 74.140(6)
_cell_angle_beta 85.654(7)
_cell_angle_gamma 80.829(7)
_cell_formula_units_Z 2
_cell_length_a 7.060(2)
_cell_length_b 12.176(4)
_cell_length_c 15.086(5)
_cell_measurement_reflns_used 3349
_cell_measurement_temperature 293(2)
_cell_measurement_theta_max 26.71
_cell_measurement_theta_min 2.14
_cell_volume 1230.8(7)
_computing_cell_refinement 'Bruker SMART'
_computing_data_collection 'Bruker SMART'
_computing_data_reduction 'Bruker SAINT'
_computing_molecular_graphics 'Bruker SHELXTL'
_computing_publication_material 'Bruker SHELXTL'
_computing_structure_refinement 'SHELXL-2014/7 (Sheldrick, 2014)'
_computing_structure_solution 'SHELXS-97 (Sheldrick, 1990)'
_diffrn_ambient_temperature 293(2)
_diffrn_measured_fraction_theta_full 0.999
_diffrn_measured_fraction_theta_max 0.999
_diffrn_measurement_device_type 'Bruker CCD area detector'
_diffrn_measurement_method 'phi and omega scans'
_diffrn_radiation_type MoK\a
_diffrn_radiation_wavelength 0.71073
_diffrn_reflns_av_R_equivalents 0.0908
_diffrn_reflns_av_unetI/netI 0.1786
_diffrn_reflns_laue_measured_fraction_full 0.999
_diffrn_reflns_laue_measured_fraction_max 0.999
_diffrn_reflns_limit_h_max 8
_diffrn_reflns_limit_h_min -7
_diffrn_reflns_limit_k_max 12
_diffrn_reflns_limit_k_min -14
_diffrn_reflns_limit_l_max 17
_diffrn_reflns_limit_l_min -17
_diffrn_reflns_number 7097
_diffrn_reflns_point_group_measured_fraction_full 0.999
_diffrn_reflns_point_group_measured_fraction_max 0.999
_diffrn_reflns_theta_full 25.000
_diffrn_reflns_theta_max 25.000
_diffrn_reflns_theta_min 1.404
_diffrn_source 'fine-focus sealed tube'
_exptl_absorpt_coefficient_mu 1.852
_exptl_absorpt_correction_T_max 0.805
_exptl_absorpt_correction_T_min 0.742
_exptl_absorpt_correction_type multi-scan
_exptl_absorpt_process_details sadabs
_exptl_crystal_colour colorless
_exptl_crystal_density_diffrn 2.068
_exptl_crystal_density_method 'not measured'
_exptl_crystal_description needle
_exptl_crystal_F_000 744
_exptl_crystal_size_max 0.352
_exptl_crystal_size_mid 0.134
_exptl_crystal_size_min 0.117
_refine_diff_density_max 1.021
_refine_diff_density_min -1.257
_refine_diff_density_rms 0.242
_refine_ls_extinction_method none
_refine_ls_goodness_of_fit_ref 0.990
_refine_ls_hydrogen_treatment constr
_refine_ls_matrix_type full
_refine_ls_number_parameters 501
_refine_ls_number_reflns 4336
_refine_ls_number_restraints 394
_refine_ls_restrained_S_all 0.947
_refine_ls_R_factor_all 0.1255
_refine_ls_R_factor_gt 0.0788
_refine_ls_shift/su_max 0.050
_refine_ls_shift/su_mean 0.002
_refine_ls_structure_factor_coef Fsqd
_refine_ls_weighting_details 'w=1/[\s^2^(Fo^2^)+(0.1010P)^2^+0.4250P] where P=(Fo^2^+2Fc^2^)/3'
_refine_ls_weighting_scheme calc
_refine_ls_wR_factor_gt 0.1706
_refine_ls_wR_factor_ref 0.2162
_reflns_Friedel_coverage 0.000
_reflns_number_gt 2798
_reflns_number_total 4336
_reflns_threshold_expression 'I > 2\s(I)'
_cod_data_source_file c5dt04262c2.cif
_cod_data_source_block 6
_cod_depositor_comments 'Adding full bibliography for 7037751--7037761.cif.'
_cod_database_code 7037758
_audit_block_doi 10.5517/cc14bpx2
_shelx_shelxl_version_number 2014/7
_shelx_space_group_comment
;
The symmetry employed for this shelxl refinement is uniquely defined
by the following loop, which should always be used as a source of
symmetry information in preference to the above space-group names.
They are only intended as comments.
;

loop_
_space_group_symop_operation_xyz
'x, y, z'
'-x, -y, -z'

loop_
_atom_site_label
_atom_site_type_symbol
_atom_site_fract_x
_atom_site_fract_y
_atom_site_fract_z
_atom_site_U_iso_or_equiv
_atom_site_adp_type
_atom_site_occupancy
_atom_site_site_symmetry_order
_atom_site_calc_flag
_atom_site_refinement_flags_posn
_atom_site_refinement_flags_adp
_atom_site_refinement_flags_occupancy
_atom_site_disorder_assembly
_atom_site_disorder_group
La1 La 0.32312(11) 0.09884(6) 0.08853(5) 0.0220(3) Uani 1 1 d . U . . .
C1 C 0.210(2) 0.2277(12) 0.2736(10) 0.036(3) Uani 1 1 d . U . . .
H1 H 0.2304 0.1498 0.3047 0.044 Uiso 1 1 calc R U . . .
C2 C 0.141(2) 0.3075(12) 0.3229(11) 0.041(4) Uani 1 1 d . U . . .
H2 H 0.1183 0.2831 0.3863 0.049 Uiso 1 1 calc R U . . .
C3 C 0.106(2) 0.4194(13) 0.2787(11) 0.046(4) Uani 1 1 d . U . . .
H3 H 0.0529 0.4722 0.3115 0.055 Uiso 1 1 calc R U . . .
C4 C 0.148(2) 0.4599(12) 0.1818(10) 0.034(3) Uani 1 1 d . U . . .
C5 C 0.122(2) 0.5772(13) 0.1313(10) 0.041(4) Uani 1 1 d . U . . .
H5 H 0.0713 0.6337 0.1608 0.049 Uiso 1 1 calc R U . . .
C6 C 0.169(2) 0.6064(13) 0.0438(10) 0.038(3) Uani 1 1 d . U . . .
H6 H 0.1533 0.6844 0.0127 0.045 Uiso 1 1 calc R U . . .
C7 C 0.244(2) 0.5257(12) -0.0061(10) 0.038(3) Uani 1 1 d . U . . .
C8 C 0.297(2) 0.5528(13) -0.1003(10) 0.040(4) Uani 1 1 d . U . . .
H8 H 0.2746 0.6290 -0.1356 0.047 Uiso 1 1 calc R U . . .
C9 C 0.379(2) 0.4702(12) -0.1403(10) 0.035(3) Uani 1 1 d . U . . .
H9 H 0.4196 0.4896 -0.2019 0.042 Uiso 1 1 calc R U . . .
C10 C 0.402(2) 0.3549(12) -0.0885(10) 0.034(3) Uani 1 1 d . U . . .
H10 H 0.4626 0.2987 -0.1164 0.040 Uiso 1 1 calc R U . . .
C11 C 0.2687(19) 0.4060(11) 0.0413(9) 0.026(3) Uani 1 1 d . U . . .
C12 C 0.2181(18) 0.3737(10) 0.1357(8) 0.021(3) Uani 1 1 d . U . . .
C13 C 0.2612(19) 0.1191(11) -0.1138(9) 0.025(3) Uani 1 1 d . U . . .
C14 C 0.2156(19) 0.1150(11) -0.2101(9) 0.027(3) Uani 1 1 d . U . . .
C15 C 0.204(2) 0.2141(11) -0.2825(9) 0.029(3) Uani 1 1 d . U . . .
C16 C 0.170(2) 0.2111(11) -0.3686(9) 0.031(3) Uani 1 1 d . U . . .
C17 C 0.135(2) 0.1093(12) -0.3816(10) 0.034(3) Uani 1 1 d . U . . .
C18 C 0.140(2) 0.0134(11) -0.3144(9) 0.031(3) Uani 1 1 d . U . . .
C19 C 0.1830(18) 0.0114(10) -0.2261(9) 0.024(2) Uani 1 1 d . U . . .
C20 C 0.1944(19) -0.0982(10) -0.1467(9) 0.023(3) Uani 1 1 d . U . . .
F1 F 0.2353(12) 0.3145(7) -0.2691(5) 0.040(2) Uani 1 1 d . U . . .
F2 F 0.1605(13) 0.3082(7) -0.4395(6) 0.052(2) Uani 1 1 d . U . . .
F3 F 0.0947(14) 0.1086(8) -0.4696(6) 0.056(2) Uani 1 1 d . U . . .
F4 F 0.1047(13) -0.0834(7) -0.3321(6) 0.044(2) Uani 1 1 d . U . . .
N1 N 0.2496(16) 0.2588(9) 0.1832(7) 0.027(3) Uani 1 1 d . U . . .
N2 N 0.3415(15) 0.3227(9) -0.0025(7) 0.025(2) Uani 1 1 d . U . . .
O1 O 0.1358(12) 0.1655(7) -0.0685(6) 0.0246(12) Uani 1 1 d . U . . .
O2 O 0.4205(13) 0.0740(7) -0.0826(6) 0.032(2) Uani 1 1 d . U . . .
O3 O 0.3540(13) -0.1411(8) -0.1194(6) 0.032(2) Uani 1 1 d . U . . .
O4 O 0.0387(13) -0.1355(7) -0.1200(6) 0.033(2) Uani 1 1 d . U . . .
O7 O 0.1980(15) -0.0744(8) 0.0660(6) 0.038(2) Uani 1 1 d . U . . .
H7A H 0.0509 -0.0770 0.0781 0.057 Uiso 1 1 d R U . . .
H7B H 0.2546 -0.1557 0.1073 0.057 Uiso 1 1 d R U . . .
O5 O 0.337(8) -0.034(5) 0.235(4) 0.021(14) Uani 0.301(18) 1 d . U P A 1
O6 O 0.336(5) -0.211(2) 0.220(2) 0.013(7) Uani 0.301(18) 1 d . U P A 1
C21 C 0.315(19) -0.131(9) 0.268(3) 0.053(13) Uani 0.301(18) 1 d D U P A 1
F6 F 0.454(6) -0.155(3) 0.585(2) 0.066(12) Uani 0.301(18) 1 d D U P A 1
F7 F 0.413(5) -0.381(3) 0.6433(17) 0.050(9) Uani 0.301(18) 1 d D U P A 1
F8 F 0.329(7) -0.491(2) 0.525(3) 0.086(14) Uani 0.301(18) 1 d D U P A 1
F5 F 0.414(5) -0.034(2) 0.416(2) 0.058(10) Uani 0.301(18) 1 d D U P A 1
C22 C 0.332(9) -0.203(3) 0.3695(16) 0.021(11) Uani 0.301(18) 1 d DG U P A 1
C23 C 0.367(8) -0.143(2) 0.432(2) 0.031(10) Uani 0.301(18) 1 d DG U P A 1
C24 C 0.389(7) -0.201(3) 0.525(2) 0.024(10) Uani 0.301(18) 1 d DG U P A 1
C25 C 0.377(6) -0.319(3) 0.5546(17) 0.043(10) Uani 0.301(18) 1 d DG U P A 1
C26 C 0.343(6) -0.3781(19) 0.492(2) 0.041(10) Uani 0.301(18) 1 d DG U P A 1
C27 C 0.320(8) -0.320(3) 0.400(2) 0.058(11) Uani 0.301(18) 1 d G U P A 1
H27 H 0.2969 -0.3598 0.3578 0.069 Uiso 0.301(18) 1 calc R U P A 1
O5A O 0.306(3) -0.037(2) 0.2494(16) 0.033(7) Uani 0.699(18) 1 d . U P A 2
O6A O 0.267(3) -0.2071(14) 0.2282(12) 0.037(5) Uani 0.699(18) 1 d . U P A 2
C21A C 0.305(6) -0.146(3) 0.2741(16) 0.021(5) Uani 0.699(18) 1 d . U P A 2
F5A F 0.263(2) -0.3819(12) 0.3759(10) 0.073(5) Uani 0.699(18) 1 d D U P A 2
F7A F 0.393(2) -0.3287(14) 0.6605(9) 0.062(5) Uani 0.699(18) 1 d D U P A 2
F8A F 0.456(3) -0.1081(15) 0.5763(11) 0.065(5) Uani 0.699(18) 1 d D U P A 2
F6A F 0.284(2) -0.4596(13) 0.5563(11) 0.067(5) Uani 0.699(18) 1 d D U P A 2
C22A C 0.337(4) -0.1946(13) 0.3790(7) 0.039(6) Uani 0.699(18) 1 d G U P A 2
C23A C 0.301(3) -0.3063(12) 0.4212(9) 0.033(5) Uani 0.699(18) 1 d DG U P A 2
C24A C 0.321(3) -0.3517(10) 0.5156(9) 0.037(5) Uani 0.699(18) 1 d DG U P A 2
C25A C 0.378(3) -0.2855(14) 0.5680(7) 0.046(6) Uani 0.699(18) 1 d DG U P A 2
C26A C 0.414(3) -0.1739(13) 0.5259(10) 0.048(6) Uani 0.699(18) 1 d DG U P A 2
C27A C 0.394(4) -0.1284(11) 0.4314(11) 0.044(6) Uani 0.699(18) 1 d G U P A 2
H27A H 0.4185 -0.0538 0.4032 0.052 Uiso 0.699(18) 1 calc R U P A 2

loop_
_atom_site_aniso_label
_atom_site_aniso_U_11
_atom_site_aniso_U_22
_atom_site_aniso_U_33
_atom_site_aniso_U_23
_atom_site_aniso_U_13
_atom_site_aniso_U_12
La1 0.0184(4) 0.0211(4) 0.0252(4) -0.0033(3) -0.0031(3) -0.0025(3)
C1 0.036(3) 0.036(3) 0.036(3) -0.0097(10) -0.0013(5) -0.0052(7)
C2 0.041(4) 0.041(4) 0.041(4) -0.0108(11) -0.0014(5) -0.0058(7)
C3 0.046(4) 0.046(4) 0.046(4) -0.0121(11) -0.0016(5) -0.0066(8)
C4 0.034(3) 0.035(3) 0.035(3) -0.0091(10) -0.0012(5) -0.0050(7)
C5 0.041(4) 0.041(4) 0.041(4) -0.0109(11) -0.0014(5) -0.0059(7)
C6 0.038(4) 0.038(4) 0.038(4) -0.0101(11) -0.0013(5) -0.0055(7)
C7 0.038(4) 0.038(4) 0.038(4) -0.0101(11) -0.0013(5) -0.0055(7)
C8 0.040(4) 0.040(4) 0.040(4) -0.0105(11) -0.0013(5) -0.0058(7)
C9 0.035(3) 0.035(3) 0.035(3) -0.0093(10) -0.0012(5) -0.0052(7)
C10 0.034(3) 0.034(3) 0.034(3) -0.0090(10) -0.0012(5) -0.0049(7)
C11 0.026(3) 0.026(3) 0.026(3) -0.0069(9) -0.0010(5) -0.0038(7)
C12 0.021(3) 0.021(3) 0.021(3) -0.0056(9) -0.0008(5) -0.0032(7)
C13 0.025(3) 0.025(3) 0.025(3) -0.0066(9) -0.0009(5) -0.0036(7)
C14 0.027(3) 0.027(3) 0.027(3) -0.0072(8) -0.0009(5) -0.0039(6)
C15 0.029(3) 0.029(3) 0.029(3) -0.0078(8) -0.0010(5) -0.0042(6)
C16 0.030(3) 0.031(3) 0.030(3) -0.0080(8) -0.0010(5) -0.0044(6)
C17 0.034(3) 0.034(3) 0.034(3) -0.0091(9) -0.0012(5) -0.0049(6)
C18 0.031(3) 0.031(3) 0.031(3) -0.0083(9) -0.0011(5) -0.0046(6)
C19 0.024(2) 0.024(2) 0.024(2) -0.0064(8) -0.0008(5) -0.0035(6)
C20 0.023(3) 0.023(3) 0.023(3) -0.0061(9) -0.0008(5) -0.0034(7)
F1 0.042(3) 0.038(3) 0.039(3) -0.0096(18) -0.0017(19) -0.0053(19)
F2 0.053(3) 0.051(3) 0.051(3) -0.0105(19) -0.0025(19) -0.0091(19)
F3 0.057(3) 0.057(3) 0.054(3) -0.014(2) -0.0028(19) -0.0098(19)
F4 0.046(3) 0.044(3) 0.044(3) -0.0143(19) -0.0021(19) -0.0076(19)
N1 0.026(3) 0.026(3) 0.027(3) -0.0067(12) -0.0011(10) -0.0039(11)
N2 0.025(3) 0.025(3) 0.024(3) -0.0063(12) -0.0015(10) -0.0034(11)
O1 0.0240(16) 0.0255(17) 0.0241(13) -0.0063(10) -0.0022(10) -0.0030(10)
O2 0.031(2) 0.032(2) 0.031(2) -0.0081(11) -0.0013(10) -0.0040(11)
O3 0.032(2) 0.033(2) 0.033(2) -0.0080(11) -0.0015(10) -0.0047(11)
O4 0.033(2) 0.034(2) 0.033(2) -0.0084(12) -0.0011(10) -0.0047(11)
O7 0.038(3) 0.037(3) 0.039(3) -0.0105(19) -0.0016(19) -0.0066(19)
O5 0.021(14) 0.021(14) 0.021(14) -0.006(4) -0.0007(12) -0.003(2)
O6 0.013(8) 0.013(8) 0.013(8) -0.003(3) -0.001(2) -0.001(2)
C21 0.053(13) 0.053(13) 0.053(13) -0.014(3) -0.0018(7) -0.0077(19)
F6 0.066(12) 0.066(12) 0.066(12) -0.018(4) -0.003(2) -0.009(3)
F7 0.051(9) 0.050(9) 0.050(9) -0.013(3) -0.002(2) -0.007(2)
F8 0.086(14) 0.085(14) 0.086(14) -0.023(4) -0.003(2) -0.012(3)
F5 0.058(11) 0.058(11) 0.058(11) -0.015(3) -0.002(2) -0.008(3)
C22 0.021(11) 0.021(11) 0.021(11) -0.006(3) -0.0007(7) -0.0031(17)
C23 0.031(10) 0.031(10) 0.031(10) -0.008(3) -0.0010(6) -0.0045(15)
C24 0.024(10) 0.024(10) 0.024(10) -0.006(3) -0.0008(6) -0.0035(15)
C25 0.043(10) 0.043(10) 0.043(10) -0.011(3) -0.0015(6) -0.0062(15)
C26 0.041(10) 0.041(10) 0.041(10) -0.011(3) -0.0014(6) -0.0060(15)
C27 0.058(11) 0.058(11) 0.058(11) -0.015(3) -0.0020(7) -0.0083(17)
O5A 0.033(7) 0.033(7) 0.033(7) -0.008(2) -0.0011(11) -0.0046(14)
O6A 0.037(5) 0.038(5) 0.037(5) -0.009(2) -0.001(2) -0.006(2)
C21A 0.021(5) 0.021(5) 0.021(5) -0.0057(15) -0.0007(6) -0.0031(9)
F5A 0.073(6) 0.072(5) 0.073(6) -0.018(2) -0.002(2) -0.012(2)
F7A 0.064(5) 0.062(5) 0.060(5) -0.015(2) -0.003(2) -0.008(2)
F8A 0.066(5) 0.065(5) 0.065(5) -0.017(2) -0.003(2) -0.010(2)
F6A 0.068(5) 0.066(5) 0.067(5) -0.016(2) 0.000(2) -0.011(2)
C22A 0.039(6) 0.039(6) 0.039(6) -0.0103(17) -0.0013(6) -0.0057(11)
C23A 0.033(5) 0.033(5) 0.033(5) -0.0088(14) -0.0011(6) -0.0048(9)
C24A 0.037(5) 0.037(5) 0.037(5) -0.0096(14) -0.0012(6) -0.0054(9)
C25A 0.046(6) 0.046(6) 0.046(6) -0.0121(16) -0.0016(6) -0.0066(10)
C26A 0.048(6) 0.048(6) 0.047(6) -0.0126(17) -0.0016(6) -0.0069(10)
C27A 0.044(6) 0.044(6) 0.044(6) -0.0115(18) -0.0015(6) -0.0063(11)

loop_
_atom_type_symbol
_atom_type_description
_atom_type_scat_dispersion_real
_atom_type_scat_dispersion_imag
_atom_type_scat_source
C C 0.0033 0.0016 'International Tables Vol C Tables 4.2.6.8 and 6.1.1.4'
H H 0.0000 0.0000 'International Tables Vol C Tables 4.2.6.8 and 6.1.1.4'
F F 0.0171 0.0103 'International Tables Vol C Tables 4.2.6.8 and 6.1.1.4'
La La -0.2871 2.4523 'International Tables Vol C Tables 4.2.6.8 and 6.1.1.4'
N N 0.0061 0.0033 'International Tables Vol C Tables 4.2.6.8 and 6.1.1.4'
O O 0.0106 0.0060 'International Tables Vol C Tables 4.2.6.8 and 6.1.1.4'

loop_
_geom_angle_atom_site_label_1
_geom_angle_atom_site_label_2
_geom_angle_atom_site_label_3
_geom_angle
_geom_angle_site_symmetry_1
_geom_angle_site_symmetry_3
O5 La1 O3 86.8(13) . 2_655
O5 La1 O7 75.5(13) . .
O3 La1 O7 135.1(3) 2_655 .
O3 La1 O5A 90.6(6) 2_655 .
O7 La1 O5A 75.2(6) . .
O5 La1 O4 86.3(13) . 2
O3 La1 O4 145.6(3) 2_655 2
O7 La1 O4 75.0(3) . 2
O5A La1 O4 81.1(6) . 2
O5 La1 O2 71.2(13) . 2_655
O3 La1 O2 70.5(3) 2_655 2_655
O7 La1 O2 64.7(3) . 2_655
O5A La1 O2 76.0(6) . 2_655
O4 La1 O2 137.4(3) 2 2_655
O5 La1 O1 143.3(13) . .
O3 La1 O1 128.7(3) 2_655 .
O7 La1 O1 72.1(3) . .
O5A La1 O1 140.2(6) . .
O4 La1 O1 69.2(3) 2 .
O2 La1 O1 108.7(3) 2_655 .
O5 La1 N1 84.5(13) . .
O3 La1 N1 74.3(3) 2_655 .
O7 La1 N1 141.8(3) . .
O5A La1 N1 82.0(6) . .
O4 La1 N1 71.5(3) 2 .
O2 La1 N1 137.9(3) 2_655 .
O1 La1 N1 111.2(3) . .
O5 La1 O2 132.3(13) . .
O3 La1 O2 95.6(3) 2_655 .
O7 La1 O2 69.5(3) . .
O5A La1 O2 135.5(6) . .
O4 La1 O2 113.7(3) 2 .
O2 La1 O2 65.0(3) 2_655 .
O1 La1 O2 47.5(3) . .
N1 La1 O2 141.9(3) . .
O5 La1 N2 143.7(13) . .
O3 La1 N2 73.2(3) 2_655 .
O7 La1 N2 139.3(3) . .
O5A La1 N2 142.5(6) . .
O4 La1 N2 93.4(3) 2 .
O2 La1 N2 126.1(3) 2_655 .
O1 La1 N2 67.4(3) . .
N1 La1 N2 61.3(3) . .
O2 La1 N2 80.6(3) . .
O5 La1 C13 142.2(13) . .
O3 La1 C13 114.4(3) 2_655 .
O7 La1 C13 67.4(3) . .
O5A La1 C13 142.5(6) . .
O4 La1 C13 90.9(3) 2 .
O2 La1 C13 86.2(3) 2_655 .
O1 La1 C13 23.8(3) . .
N1 La1 C13 130.0(3) . .
O2 La1 C13 23.8(3) . .
N2 La1 C13 74.1(3) . .
N1 C1 C2 122.3(13) . .
N1 C1 H1 118.8 . .
C2 C1 H1 118.8 . .
C3 C2 C1 119.6(15) . .
C3 C2 H2 120.2 . .
C1 C2 H2 120.2 . .
C2 C3 C4 121.4(15) . .
C2 C3 H3 119.3 . .
C4 C3 H3 119.3 . .
C5 C4 C12 119.5(13) . .
C5 C4 C3 124.5(13) . .
C12 C4 C3 116.0(12) . .
C6 C5 C4 120.3(14) . .
C6 C5 H5 119.8 . .
C4 C5 H5 119.8 . .
C5 C6 C7 123.2(14) . .
C5 C6 H6 118.4 . .
C7 C6 H6 118.4 . .
C8 C7 C6 125.4(14) . .
C8 C7 C11 116.0(13) . .
C6 C7 C11 118.6(13) . .
C9 C8 C7 120.9(14) . .
C9 C8 H8 119.5 . .
C7 C8 H8 119.5 . .
C8 C9 C10 119.5(14) . .
C8 C9 H9 120.3 . .
C10 C9 H9 120.2 . .
N2 C10 C9 122.7(13) . .
N2 C10 H10 118.7 . .
C9 C10 H10 118.7 . .
N2 C11 C12 119.6(11) . .
N2 C11 C7 121.9(12) . .
C12 C11 C7 118.5(12) . .
N1 C12 C11 119.1(11) . .
N1 C12 C4 121.0(11) . .
C11 C12 C4 119.7(11) . .
O2 C13 O1 121.9(12) . .
O2 C13 C14 119.2(12) . .
O1 C13 C14 118.8(12) . .
O2 C13 La1 62.1(7) . .
O1 C13 La1 60.2(7) . .
C14 C13 La1 172.1(8) . .
C15 C14 C19 119.3(12) . .
C15 C14 C13 120.2(11) . .
C19 C14 C13 120.6(11) . .
F1 C15 C16 118.5(11) . .
F1 C15 C14 120.5(12) . .
C16 C15 C14 120.9(12) . .
C15 C16 F2 120.7(12) . .
C15 C16 C17 118.3(13) . .
F2 C16 C17 120.9(13) . .
C18 C17 C16 122.9(14) . .
C18 C17 F3 119.5(13) . .
C16 C17 F3 117.6(12) . .
C17 C18 F4 119.7(13) . .
C17 C18 C19 120.6(13) . .
F4 C18 C19 119.7(12) . .
C18 C19 C14 117.9(12) . .
C18 C19 C20 122.4(11) . .
C14 C19 C20 119.7(11) . .
O3 C20 O4 127.8(12) . .
O3 C20 C19 116.2(11) . .
O4 C20 C19 115.9(11) . .
C1 N1 C12 119.6(11) . .
C1 N1 La1 120.1(8) . .
C12 N1 La1 119.1(8) . .
C10 N2 C11 118.7(11) . .
C10 N2 La1 122.9(9) . .
C11 N2 La1 118.2(7) . .
C13 O1 La1 96.0(8) . .
C13 O2 La1 139.5(9) . 2_655
C13 O2 La1 94.1(8) . .
La1 O2 La1 115.0(3) 2_655 .
C20 O3 La1 144.6(8) . 2_655
C20 O4 La1 150.3(8) . 2
La1 O7 H7A 116.8 . .
La1 O7 H7B 117.2 . .
H7A O7 H7B 100.8 . .
C21 O5 La1 137(6) . .
O5 C21 O6 124(6) . .
O5 C21 C22 129(9) . .
O6 C21 C22 104(6) . .
C23 C22 C27 120.0 . .
C23 C22 C21 116(5) . .
C27 C22 C21 124(5) . .
F5 C23 C24 110(3) . .
F5 C23 C22 129(3) . .
C24 C23 C22 120.0 . .
F6 C24 C23 123(3) . .
F6 C24 C25 116(3) . .
C23 C24 C25 120.0 . .
F7 C25 C24 122(3) . .
F7 C25 C26 118(3) . .
C24 C25 C26 120.0 . .
F8 C26 C27 122(3) . .
F8 C26 C25 118(3) . .
C27 C26 C25 120.0 . .
C26 C27 C22 120.0 . .
C26 C27 H27 120.0 . .
C22 C27 H27 120.0 . .
C21A O5A La1 129.6(19) . .
O6A C21A O5A 128(2) . .
O6A C21A C22A 121(2) . .
O5A C21A C22A 110(3) . .
C23A C22A C27A 120.0 . .
C23A C22A C21A 117.9(15) . .
C27A C22A C21A 122.0(15) . .
F5A C23A C24A 114.8(12) . .
F5A C23A C22A 124.9(12) . .
C24A C23A C22A 120.0 . .
F6A C24A C23A 119.8(12) . .
F6A C24A C25A 120.2(12) . .
C23A C24A C25A 120.0 . .
F7A C25A C26A 120.0(12) . .
F7A C25A C24A 120.0(12) . .
C26A C25A C24A 120.0 . .
F8A C26A C25A 120.1(13) . .
F8A C26A C27A 119.8(13) . .
C25A C26A C27A 120.0 . .
C26A C27A C22A 120.0 . .
C26A C27A H27A 120.0 . .
C22A C27A H27A 120.0 . .

loop_
_geom_bond_atom_site_label_1
_geom_bond_atom_site_label_2
_geom_bond_distance
_geom_bond_site_symmetry_2
La1 O5 2.35(5) .
La1 O3 2.519(9) 2_655
La1 O7 2.525(9) .
La1 O5A 2.54(2) .
La1 O4 2.553(9) 2
La1 O2 2.565(9) 2_655
La1 O1 2.664(9) .
La1 N1 2.681(10) .
La1 O2 2.706(9) .
La1 N2 2.716(10) .
La1 C13 3.053(13) .
C1 N1 1.331(17) .
C1 C2 1.388(19) .
C1 H1 0.9300 .
C2 C3 1.34(2) .
C2 H2 0.9300 .
C3 C4 1.43(2) .
C3 H3 0.9300 .
C4 C5 1.412(19) .
C4 C12 1.419(17) .
C5 C6 1.302(19) .
C5 H5 0.9300 .
C6 C7 1.410(19) .
C6 H6 0.9300 .
C7 C8 1.40(2) .
C7 C11 1.426(18) .
C8 C9 1.341(19) .
C8 H8 0.9300 .
C9 C10 1.399(19) .
C9 H9 0.9300 .
C10 N2 1.306(16) .
C10 H10 0.9300 .
C11 N2 1.371(16) .
C11 C12 1.404(17) .
C12 N1 1.377(15) .
C13 O2 1.237(15) .
C13 O1 1.237(14) .
C13 C14 1.527(18) .
C14 C15 1.385(18) .
C14 C19 1.403(17) .
C15 F1 1.347(15) .
C15 C16 1.350(19) .
C16 F2 1.356(15) .
C16 C17 1.369(19) .
C17 C18 1.318(18) .
C17 F3 1.382(16) .
C18 F4 1.342(15) .
C18 C19 1.381(19) .
C19 C20 1.526(17) .
C20 O3 1.216(15) .
C20 O4 1.252(14) .
O2 La1 2.565(9) 2_655
O3 La1 2.519(9) 2_655
O4 La1 2.553(9) 2
O7 H7A 1.0447 .
O7 H7B 1.0498 .
O5 C21 1.18(11) .
O6 C21 1.35(13) .
C21 C22 1.55(2) .
F6 C24 1.34(2) .
F7 C25 1.364(19) .
F8 C26 1.349(19) .
F5 C23 1.381(19) .
C22 C23 1.3900 .
C22 C27 1.3900 .
C23 C24 1.3900 .
C24 C25 1.3900 .
C25 C26 1.3900 .
C26 C27 1.3900 .
C27 H27 0.9300 .
O5A C21A 1.28(4) .
O6A C21A 1.21(4) .
C21A C22A 1.55(2) .
F5A C23A 1.357(14) .
F7A C25A 1.356(13) .
F8A C26A 1.322(14) .
F6A C24A 1.347(13) .
C22A C23A 1.3900 .
C22A C27A 1.3900 .
C23A C24A 1.3900 .
C24A C25A 1.3900 .
C25A C26A 1.3900 .
C26A C27A 1.3900 .
C27A H27A 0.9300 .

loop_
_geom_torsion_atom_site_label_1
_geom_torsion_atom_site_label_2
_geom_torsion_atom_site_label_3
_geom_torsion_atom_site_label_4
_geom_torsion
_geom_torsion_site_symmetry_4
N1 C1 C2 C3 2(2) .
C1 C2 C3 C4 -3(2) .
C2 C3 C4 C5 -177.4(15) .
C2 C3 C4 C12 4(2) .
C12 C4 C5 C6 -3(2) .
C3 C4 C5 C6 178.2(16) .
C4 C5 C6 C7 1(3) .
C5 C6 C7 C8 179.9(16) .
C5 C6 C7 C11 0(2) .
C6 C7 C8 C9 175.4(15) .
C11 C7 C8 C9 -5(2) .
C7 C8 C9 C10 4(2) .
C8 C9 C10 N2 2(2) .
C8 C7 C11 N2 1(2) .
C6 C7 C11 N2 -179.5(13) .
C8 C7 C11 C12 -179.9(13) .
C6 C7 C11 C12 0(2) .
N2 C11 C12 N1 2.5(19) .
C7 C11 C12 N1 -177.0(12) .
N2 C11 C12 C4 178.1(12) .
C7 C11 C12 C4 -1(2) .
C5 C4 C12 N1 178.3(13) .
C3 C4 C12 N1 -3(2) .
C5 C4 C12 C11 3(2) .
C3 C4 C12 C11 -178.1(13) .
O2 C13 C14 C15 -108.2(15) .
O1 C13 C14 C15 73.2(17) .
O2 C13 C14 C19 72.5(17) .
O1 C13 C14 C19 -106.0(14) .
C19 C14 C15 F1 -179.6(12) .
C13 C14 C15 F1 1.2(19) .
C19 C14 C15 C16 -3(2) .
C13 C14 C15 C16 177.6(13) .
F1 C15 C16 F2 -3(2) .
C14 C15 C16 F2 -179.3(12) .
F1 C15 C16 C17 -179.0(12) .
C14 C15 C16 C17 5(2) .
C15 C16 C17 C18 -3(2) .
F2 C16 C17 C18 -179.0(13) .
C15 C16 C17 F3 177.8(12) .
F2 C16 C17 F3 2(2) .
C16 C17 C18 F4 -179.8(13) .
F3 C17 C18 F4 -1(2) .
C16 C17 C18 C19 0(2) .
F3 C17 C18 C19 179.0(12) .
C17 C18 C19 C14 2(2) .
F4 C18 C19 C14 -178.8(12) .
C17 C18 C19 C20 -178.8(13) .
F4 C18 C19 C20 1(2) .
C15 C14 C19 C18 0.0(19) .
C13 C14 C19 C18 179.3(12) .
C15 C14 C19 C20 -179.6(12) .
C13 C14 C19 C20 -0.3(19) .
C18 C19 C20 O3 108.7(15) .
C14 C19 C20 O3 -71.7(16) .
C18 C19 C20 O4 -68.7(16) .
C14 C19 C20 O4 110.8(14) .
C2 C1 N1 C12 -1(2) .
C2 C1 N1 La1 -169.1(11) .
C11 C12 N1 C1 177.0(13) .
C4 C12 N1 C1 1.4(19) .
C11 C12 N1 La1 -14.9(15) .
C4 C12 N1 La1 169.6(10) .
C9 C10 N2 C11 -6(2) .
C9 C10 N2 La1 167.9(11) .
C12 C11 N2 C10 -174.7(13) .
C7 C11 N2 C10 5(2) .
C12 C11 N2 La1 10.9(16) .
C7 C11 N2 La1 -169.7(10) .
O2 C13 O1 La1 -7.4(13) .
C14 C13 O1 La1 171.0(9) .
O1 C13 O2 La1 144.6(10) 2_655
C14 C13 O2 La1 -33.9(18) 2_655
La1 C13 O2 La1 137.3(12) 2_655
O1 C13 O2 La1 7.3(13) .
C14 C13 O2 La1 -171.2(10) .
O4 C20 O3 La1 -146.3(11) 2_655
C19 C20 O3 La1 37(2) 2_655
O3 C20 O4 La1 147.5(13) 2
C19 C20 O4 La1 -35(2) 2
La1 O5 C21 O6 25(19) .
La1 O5 C21 C22 180(6) .
O5 C21 C22 C23 4(16) .
O6 C21 C22 C23 163(5) .
O5 C21 C22 C27 -174(10) .
O6 C21 C22 C27 -15(11) .
C27 C22 C23 F5 169(5) .
C21 C22 C23 F5 -10(7) .
C27 C22 C23 C24 0.0 .
C21 C22 C23 C24 -178(7) .
F5 C23 C24 F6 -2(5) .
C22 C23 C24 F6 169(5) .
F5 C23 C24 C25 -171(4) .
C22 C23 C24 C25 0.0 .
F6 C24 C25 F7 5(4) .
C23 C24 C25 F7 175(4) .
F6 C24 C25 C26 -169(4) .
C23 C24 C25 C26 0.0 .
F7 C25 C26 F8 6(5) .
C24 C25 C26 F8 -179(4) .
F7 C25 C26 C27 -175(4) .
C24 C25 C26 C27 0.0 .
F8 C26 C27 C22 179(5) .
C25 C26 C27 C22 0.0 .
C23 C22 C27 C26 0.0 .
C21 C22 C27 C26 178(8) .
La1 O5A C21A O6A -19(6) .
La1 O5A C21A C22A 167.6(18) .
O6A C21A C22A C23A -7(4) .
O5A C21A C22A C23A 167(2) .
O6A C21A C22A C27A 175(3) .
O5A C21A C22A C27A -11(4) .
C27A C22A C23A F5A -173.5(19) .
C21A C22A C23A F5A 9(3) .
C27A C22A C23A C24A 0.0 .
C21A C22A C23A C24A -178(3) .
F5A C23A C24A F6A -6(2) .
C22A C23A C24A F6A 179.6(18) .
F5A C23A C24A C25A 174.1(17) .
C22A C23A C24A C25A 0.0 .
F6A C24A C25A F7A -1(2) .
C23A C24A C25A F7A 178(2) .
F6A C24A C25A C26A -179.6(18) .
C23A C24A C25A C26A 0.0 .
F7A C25A C26A F8A -3(2) .
C24A C25A C26A F8A 175(2) .
F7A C25A C26A C27A -178(2) .
C24A C25A C26A C27A 0.0 .
F8A C26A C27A C22A -175(2) .
C25A C26A C27A C22A 0.0 .
C23A C22A C27A C26A 0.0 .
C21A C22A C27A C26A 177(3) .
